data_2000084
loop_
_publ_author_name
'Durif, A.'
'Averbuch-Pouchot, M. T.'

_publ_section_title
;
 Crystal chemistry of cyclo-hexaphosphates. IV. Structures of
 tris(ethylenediammonium) cyclo-hexaphosphate dihydrate and copper
 bis(ethylenediammonium) cyclo-hexaphosphate hexahydrate
;
_journal_issue 12
_journal_name_full
;
 Acta Crystallographica, Section C: Crystal Structure Communications
;
_journal_page_first 1884
_journal_page_last 1887
_journal_paper_doi 10.1107/s0108270189004579
_journal_volume 45
_journal_year 1989
_chemical_formula_sum 'C6 H34 N6 O20 P6'
_space_group_IT_number 14
_symmetry_cell_setting monoclinic
_symmetry_space_group_name_Hall '-P 2yn'
_symmetry_space_group_name_H-M 'P 1 21/n 1'
_cell_angle_alpha 90
_cell_angle_beta 90.53(5)
_cell_angle_gamma 90
_cell_formula_units_Z 2
_cell_length_a 11.064(5)
_cell_length_b 12.317(5)
_cell_length_c 9.342(5)
_cell_volume 1273.029
_diffrn_ambient_temperature ?
_exptl_crystal_colour colorless
_exptl_crystal_density_diffrn 1.816
_refine_ls_R_factor_gt 0.03
_refine_ls_wR_factor_gt 0.03
_cod_original_sg_symbol_H-M 'P 21/n'
_cod_database_code 2000084

loop_
_symmetry_equiv_pos_site_id
_symmetry_equiv_pos_as_xyz
1 x,y,z
2 1/2-x,1/2+y,1/2-z
3 -x,-y,-z
4 -1/2+x,-1/2-y,-1/2+z

loop_
_atom_site_label
_atom_site_type_symbol
_atom_site_fract_x
_atom_site_fract_y
_atom_site_fract_z
P1 P 0.09060(5) 0.16826(5) 0.12389(6)
P2 P 0.24871(5) -0.02720(5) 0.14304(6)
P3 P -0.16049(5) 0.10798(5) 0.13381(6)
O1 O 0.1139(2) 0.2248(2) 0.2603(2)
O2 O 0.0712(2) 0.2341(1) -0.0082(2)
O3 O -0.0183(1) 0.0825(1) 0.1413(2)
O4 O 0.1985(2) 0.0875(1) 0.0878(2)
O5 O -0.1828(2) 0.1099(1) -0.0365(2)
O6 O 0.3798(2) -0.0230(2) 0.1152(2)
O7 O 0.2015(2) -0.0522(2) 0.2877(2)
O8 O -0.2235(2) 0.0153(2) 0.2007(2)
O9 O -0.1839(2) 0.2193(2) 0.1866(2)
N1 N 0.9186(2) 0.3409(2) 0.4128(2)
N2 N 1.0178(2) 0.1635(2) 0.7163(2)
C1 C 0.9824(3) 0.2675(2) 0.6493(3)
C2 C 0.9197(2) 0.2449(2) 0.5071(3)
N3 N 0.6534(2) 0.0545(2) 0.4540(2)
C3 C 0.5416(2) -0.0109(2) 0.4379(2)
O10 O 0.2966(2) 0.6355(2) -0.0086(2)
H1 H 0.994(3) 0.358(3) 0.400(3)
H2 H 0.880(3) 0.397(3) 0.454(3)
H3 H 0.884(3) 0.314(3) 0.332(4)
H4 H 1.074(3) 0.128(3) 0.672(3)
H5 H 1.042(3) 0.175(3) 0.805(3)
H6 H 0.946(3) 0.115(3) 0.716(3)
H7 H 1.055(3) 0.310(3) 0.635(3)
H8 H 0.922(3) 0.302(3) 0.710(3)
H9 H 0.843(3) 0.219(2) 0.518(3)
H10 H 0.965(2) 0.190(2) 0.458(3)
H11 H 0.633(2) 0.119(2) 0.464(3)
H12 H 0.695(3) 0.033(2) 0.532(3)
H13 H 0.701(3) 0.041(3) 0.372(3)
H14 H 0.504(3) 0.006(2) 0.351(3)
H15 H 0.563(3) -0.084(3) 0.437(3)
H16 H 0.332(3) 0.667(3) 0.076(4)
H17 H 0.259(3) 0.688(3) -0.041(4)
O5B O 0.1828(2) -0.1099(1) 0.0365(2)
P2B P -0.24871(5) 0.02720(5) -0.14304(6)
P3B P 0.16049(5) -0.10798(5) -0.13381(6)
O4B O -0.1985(2) -0.0875(1) -0.0878(2)
O6B O -0.3798(2) 0.0230(2) -0.1152(2)
O7B O -0.2015(2) 0.0522(2) -0.2877(2)
O3B O 0.0183(1) -0.0825(1) -0.1413(2)
O8B O 0.2235(2) -0.0153(2) -0.2007(2)
O9B O 0.1839(2) -0.2193(2) -0.1866(2)
P1B P -0.09060(5) -0.16826(5) -0.12389(6)
O1B O -0.1139(2) -0.2248(2) -0.2603(2)
O2B O -0.0712(2) -0.2341(1) 0.0082(2)
C3B* C 0.4584(2) 0.0109(2) 0.5621(2)
N3B* N 0.3466(2) -0.0545(2) 0.5460(2)
H14B* H 0.496(3) -0.006(2) 0.649(3)
H15B* H 0.437(3) 0.084(3) 0.563(3)
H11B* H 0.367(2) -0.119(2) 0.536(3)
H12B* H 0.305(3) -0.033(2) 0.468(3)
H13B* H 0.299(3) -0.041(3) 0.628(3)

loop_
_atom_type_symbol
_atom_type_radius_bond
C 0.68
H 0.23
N 0.68
O 0.68
P 1.05
